data_2222021
loop_
_publ_author_name
'Li, Peifan'
'Wang, Wenjie'
'Li, Caiyun'
'Bian, Xiaoxia'

_publ_section_title
;
 Ethyl 2-benzyl-1-propyl-1<i>H</i>-indole-3-carboxylate
;
_journal_coeditor_code HB2963
_journal_issue 6
_journal_name_full 'Acta Crystallographica Section E'
_journal_page_first o1284
_journal_paper_doi 10.1107/S1600536809016493
_journal_volume 65
_journal_year 2009
_chemical_formula_moiety 'C21 H23 N O2'
_chemical_formula_sum 'C21 H23 N O2'
_chemical_formula_weight 321.40
_chemical_name_systematic
;
Ethyl 2-benzyl-1-propyl-1<i>H</i>-indole-3-carboxylate
;
_space_group_IT_number 33
_symmetry_cell_setting orthorhombic
_symmetry_space_group_name_Hall 'P 2c -2n'
_symmetry_space_group_name_H-M 'P n a 21'
_atom_sites_solution_hydrogens geom
_atom_sites_solution_primary direct
_atom_sites_solution_secondary difmap
_cell_angle_alpha 90.00
_cell_angle_beta 90.00
_cell_angle_gamma 90.00
_cell_formula_units_Z 4
_cell_length_a 16.231(3)
_cell_length_b 19.479(4)
_cell_length_c 5.5226(11)
_cell_measurement_reflns_used 5126
_cell_measurement_temperature 113(2)
_cell_measurement_theta_max 27.491
_cell_measurement_theta_min 2.439
_cell_volume 1746.0(6)
_computing_cell_refinement 'CrystalClear (Rigaku/MSC, 2005)'
_computing_data_collection 'CrystalClear (Rigaku/MSC, 2005)'
_computing_data_reduction 'CrystalClear (Rigaku/MSC, 2005)'
_computing_molecular_graphics 'SHELXTL (Sheldrick, 2008)'
_computing_publication_material 'CrystalStructure (Rigaku/MSC, 2005)'
_computing_structure_refinement 'SHELXL97 (Sheldrick, 2008)'
_computing_structure_solution 'SHELXS97 (Sheldrick, 2008)'
_diffrn_ambient_temperature 113(2)
_diffrn_detector_area_resol_mean 7.31
_diffrn_measured_fraction_theta_full 0.996
_diffrn_measured_fraction_theta_max 0.996
_diffrn_measurement_device_type 'Rigaku Saturn CCD area-detector'
_diffrn_measurement_method '\w and \f scans'
_diffrn_radiation_monochromator confocal
_diffrn_radiation_source 'rotating anode'
_diffrn_radiation_type MoK\a
_diffrn_radiation_wavelength 0.71073
_diffrn_reflns_av_R_equivalents 0.0439
_diffrn_reflns_av_sigmaI/netI 0.0315
_diffrn_reflns_limit_h_max 20
_diffrn_reflns_limit_h_min -21
_diffrn_reflns_limit_k_max 25
_diffrn_reflns_limit_k_min -25
_diffrn_reflns_limit_l_max 7
_diffrn_reflns_limit_l_min -4
_diffrn_reflns_number 13765
_diffrn_reflns_theta_full 27.49
_diffrn_reflns_theta_max 27.49
_diffrn_reflns_theta_min 2.44
_diffrn_standards_decay_% 0
_diffrn_standards_interval_count 0
_diffrn_standards_interval_time 0
_diffrn_standards_number 0
_exptl_absorpt_coefficient_mu 0.078
_exptl_absorpt_correction_T_max 0.9907
_exptl_absorpt_correction_T_min 0.9846
_exptl_absorpt_correction_type multi-scan
_exptl_absorpt_process_details '(CrystalClear; Rigaku/MSC, 2005)'
_exptl_crystal_colour colourless
_exptl_crystal_density_diffrn 1.223
_exptl_crystal_density_method 'not measured'
_exptl_crystal_description needle
_exptl_crystal_F_000 688
_exptl_crystal_size_max 0.20
_exptl_crystal_size_mid 0.16
_exptl_crystal_size_min 0.12
_refine_diff_density_max 0.180
_refine_diff_density_min -0.154
_refine_ls_abs_structure_details 'None, Friedel Pairs merged'
_refine_ls_extinction_coef 0.044(4)
_refine_ls_extinction_expression Fc^*^=kFc[1+0.001xFc^2^\l^3^/sin(2\q)]^-1/4^
_refine_ls_extinction_method SHELXL
_refine_ls_goodness_of_fit_ref 1.072
_refine_ls_hydrogen_treatment constr
_refine_ls_matrix_type full
_refine_ls_number_parameters 220
_refine_ls_number_reflns 2204
_refine_ls_number_restraints 1
_refine_ls_restrained_S_all 1.071
_refine_ls_R_factor_all 0.0470
_refine_ls_R_factor_gt 0.0435
_refine_ls_shift/su_max 0.000
_refine_ls_shift/su_mean 0.000
_refine_ls_structure_factor_coef Fsqd
_refine_ls_weighting_details 'calc w=1/[\s^2^(Fo^2^)+(0.0496P)^2^+0.3147P] where P=(Fo^2^+2Fc^2^)/3'
_refine_ls_weighting_scheme calc
_refine_ls_wR_factor_gt 0.0991
_refine_ls_wR_factor_ref 0.1016
_reflns_number_gt 2060
_reflns_number_total 2204
_reflns_threshold_expression >2sigma(I)
_cod_data_source_file hb2963.cif
_cod_data_source_block I
_cod_depositor_comments
;
The following automatic conversions were performed:
'_symmetry_cell_setting' value 'Orthorhombic' changed to 'orthorhombic'
according to '/home/saulius/struct/CIF-dictionaries/cif_core.dic'
dictionary named 'cif_core.dic' version 2.4.1 from 2010-06-29.

Automatic conversion script
Id: cif_fix_enum 1527 2010-12-29 10:47:43Z saulius 

The following automatic conversions were performed:

'_symmetry_cell_setting' value 'Orthorhombic' changed to
'orthorhombic' according to
/home/saulius/struct/CIF-dictionaries/cif_core.dic dictionary named
'cif_core.dic' version 2.4.1 from 2010-06-29.

Automatic conversion script
Id: cif_fix_values 1715 2011-07-08 13:25:40Z adriana 
;
_cod_database_code 2222021
_cod_database_fobs_code 2222021

loop_
_symmetry_equiv_pos_as_xyz
'x, y, z'
'-x, -y, z+1/2'
'x+1/2, -y+1/2, z'
'-x+1/2, y+1/2, z+1/2'

loop_
_atom_site_type_symbol
_atom_site_label
_atom_site_fract_x
_atom_site_fract_y
_atom_site_fract_z
_atom_site_U_iso_or_equiv
_atom_site_adp_type
_atom_site_calc_flag
_atom_site_refinement_flags
_atom_site_occupancy
_atom_site_disorder_assembly
_atom_site_disorder_group
O O1 0.38761(9) 0.34048(8) 0.2851(4) 0.0430(5) Uani d . 1 . .
O O2 0.45086(8) 0.40505(7) 0.0042(3) 0.0357(4) Uani d . 1 . .
N N1 0.62712(10) 0.24714(8) 0.3130(4) 0.0294(4) Uani d . 1 . .
C C1 0.66004(12) 0.28279(10) 0.1183(4) 0.0300(5) Uani d . 1 . .
C C2 0.73763(13) 0.27623(11) 0.0133(5) 0.0355(5) Uani d . 1 . .
H H2 0.7768 0.2440 0.0718 0.043 Uiso calc R 1 . .
C C3 0.75495(13) 0.31898(11) -0.1805(5) 0.0392(6) Uani d . 1 . .
H H3 0.8075 0.3164 -0.2557 0.047 Uiso calc R 1 . .
C C4 0.69695(14) 0.36590(11) -0.2680(5) 0.0383(6) Uani d . 1 . .
H H4 0.7107 0.3941 -0.4023 0.046 Uiso calc R 1 . .
C C5 0.62019(13) 0.37209(10) -0.1635(5) 0.0339(5) Uani d . 1 . .
H H5 0.5813 0.4042 -0.2245 0.041 Uiso calc R 1 . .
C C6 0.60052(12) 0.33007(10) 0.0348(4) 0.0288(4) Uani d . 1 . .
C C7 0.52909(13) 0.32030(9) 0.1883(4) 0.0288(5) Uani d . 1 . .
C C8 0.54835(12) 0.26987(10) 0.3565(5) 0.0290(4) Uani d . 1 . .
C C9 0.67057(12) 0.19227(10) 0.4394(5) 0.0326(5) Uani d . 1 . .
H H9A 0.6472 0.1873 0.6041 0.039 Uiso calc R 1 . .
H H9B 0.7293 0.2052 0.4568 0.039 Uiso calc R 1 . .
C C10 0.66510(12) 0.12335(10) 0.3092(5) 0.0336(5) Uani d . 1 . .
H H10A 0.6066 0.1103 0.2890 0.040 Uiso calc R 1 . .
H H10B 0.6901 0.1273 0.1464 0.040 Uiso calc R 1 . .
C C11 0.70976(14) 0.06838(11) 0.4534(5) 0.0404(6) Uani d . 1 . .
H H11A 0.7673 0.0821 0.4774 0.061 Uiso calc R 1 . .
H H11B 0.7079 0.0248 0.3647 0.061 Uiso calc R 1 . .
H H11C 0.6830 0.0627 0.6112 0.061 Uiso calc R 1 . .
C C12 0.49933(13) 0.24338(10) 0.5656(4) 0.0315(5) Uani d . 1 . .
H H12A 0.4530 0.2753 0.5963 0.038 Uiso calc R 1 . .
H H12B 0.5348 0.2433 0.7115 0.038 Uiso calc R 1 . .
C C13 0.46466(12) 0.17145(10) 0.5295(4) 0.0271(4) Uani d . 1 . .
C C14 0.47834(13) 0.12068(10) 0.7011(4) 0.0317(5) Uani d . 1 . .
H H14 0.5121 0.1302 0.8376 0.038 Uiso calc R 1 . .
C C15 0.44300(14) 0.05585(11) 0.6750(5) 0.0360(5) Uani d . 1 . .
H H15 0.4527 0.0214 0.7933 0.043 Uiso calc R 1 . .
C C16 0.39379(13) 0.04180(11) 0.4763(5) 0.0350(5) Uani d . 1 . .
H H16 0.3692 -0.0022 0.4589 0.042 Uiso calc R 1 . .
C C17 0.38041(13) 0.09212(10) 0.3027(5) 0.0331(5) Uani d . 1 . .
H H17 0.3470 0.0825 0.1656 0.040 Uiso calc R 1 . .
C C18 0.41579(12) 0.15656(10) 0.3295(4) 0.0296(4) Uani d . 1 . .
H H18 0.4065 0.1908 0.2100 0.036 Uiso calc R 1 . .
C C19 0.44951(13) 0.35436(10) 0.1705(4) 0.0308(5) Uani d . 1 . .
C C20 0.37460(14) 0.44182(11) -0.0340(6) 0.0410(6) Uani d . 1 . .
H H20A 0.3565 0.4641 0.1180 0.049 Uiso calc R 1 . .
H H20B 0.3308 0.4099 -0.0879 0.049 Uiso calc R 1 . .
C C21 0.39091(15) 0.49475(12) -0.2251(5) 0.0442(6) Uani d . 1 . .
H H21A 0.4351 0.5254 -0.1710 0.066 Uiso calc R 1 . .
H H21B 0.3407 0.5215 -0.2539 0.066 Uiso calc R 1 . .
H H21C 0.4076 0.4719 -0.3755 0.066 Uiso calc R 1 . .

loop_
_atom_site_aniso_label
_atom_site_aniso_U_11
_atom_site_aniso_U_22
_atom_site_aniso_U_33
_atom_site_aniso_U_12
_atom_site_aniso_U_13
_atom_site_aniso_U_23
O1 0.0300(8) 0.0423(8) 0.0567(13) 0.0019(6) 0.0131(9) 0.0115(9)
O2 0.0274(7) 0.0368(8) 0.0430(10) -0.0020(6) 0.0009(8) 0.0075(8)
N1 0.0260(8) 0.0311(8) 0.0312(10) -0.0032(6) 0.0012(8) -0.0027(8)
C1 0.0266(10) 0.0306(9) 0.0327(12) -0.0088(8) 0.0015(9) -0.0073(9)
C2 0.0254(10) 0.0386(10) 0.0426(14) -0.0055(8) 0.0034(10) -0.0085(10)
C3 0.0303(11) 0.0443(11) 0.0430(15) -0.0113(9) 0.0102(11) -0.0075(12)
C4 0.0378(12) 0.0397(11) 0.0375(14) -0.0123(9) 0.0062(11) -0.0025(11)
C5 0.0336(11) 0.0316(9) 0.0365(12) -0.0097(8) 0.0031(10) -0.0032(10)
C6 0.0280(10) 0.0285(9) 0.0299(11) -0.0067(7) 0.0022(9) -0.0053(9)
C7 0.0274(10) 0.0270(9) 0.0319(12) -0.0055(7) 0.0028(9) -0.0027(9)
C8 0.0268(10) 0.0302(9) 0.0299(11) -0.0059(8) 0.0008(9) -0.0049(9)
C9 0.0292(10) 0.0361(10) 0.0325(12) -0.0017(8) -0.0030(10) -0.0023(10)
C10 0.0289(10) 0.0353(10) 0.0366(13) -0.0010(8) -0.0005(10) -0.0015(10)
C11 0.0380(12) 0.0375(11) 0.0457(14) -0.0001(9) -0.0005(12) 0.0050(11)
C12 0.0324(10) 0.0342(10) 0.0278(12) -0.0020(8) 0.0032(9) -0.0037(9)
C13 0.0231(9) 0.0308(9) 0.0273(11) 0.0012(7) 0.0046(8) -0.0017(9)
C14 0.0288(10) 0.0400(10) 0.0262(11) -0.0006(9) 0.0007(9) 0.0025(10)
C15 0.0359(11) 0.0382(11) 0.0338(12) 0.0039(9) 0.0005(10) 0.0059(10)
C16 0.0388(11) 0.0308(9) 0.0352(13) -0.0024(8) 0.0057(10) -0.0003(10)
C17 0.0336(11) 0.0373(10) 0.0283(12) -0.0038(8) -0.0018(10) -0.0016(10)
C18 0.0306(10) 0.0313(9) 0.0271(11) -0.0001(8) 0.0008(9) 0.0017(9)
C19 0.0292(10) 0.0280(9) 0.0353(12) -0.0052(8) 0.0025(10) -0.0018(9)
C20 0.0327(11) 0.0392(11) 0.0512(16) 0.0003(9) 0.0010(11) 0.0093(12)
C21 0.0441(13) 0.0411(11) 0.0474(16) -0.0055(10) -0.0029(12) 0.0099(12)

loop_
_atom_type_symbol
_atom_type_description
_atom_type_scat_dispersion_real
_atom_type_scat_dispersion_imag
_atom_type_scat_source
C C 0.0033 0.0000 'International Tables Vol C Tables 4.2.6.8 and 6.1.1.4'
H H 0.0000 0.0000 'International Tables Vol C Tables 4.2.6.8 and 6.1.1.4'
N N 0.0061 0.0000 'International Tables Vol C Tables 4.2.6.8 and 6.1.1.4'
O O 0.0106 0.0000 'International Tables Vol C Tables 4.2.6.8 and 6.1.1.4'

loop_
_geom_angle_atom_site_label_1
_geom_angle_atom_site_label_2
_geom_angle_atom_site_label_3
_geom_angle_site_symmetry_1
_geom_angle_site_symmetry_3
_geom_angle
_geom_angle_publ_flag
C19 O2 C20 . . 116.62(17) ?
C8 N1 C1 . . 109.44(18) ?
C8 N1 C9 . . 127.0(2) ?
C1 N1 C9 . . 123.49(17) ?
N1 C1 C2 . . 128.7(2) ?
N1 C1 C6 . . 108.43(17) ?
C2 C1 C6 . . 122.9(2) ?
C3 C2 C1 . . 116.8(2) ?
C3 C2 H2 . . 121.6 ?
C1 C2 H2 . . 121.6 ?
C2 C3 C4 . . 121.6(2) ?
C2 C3 H3 . . 119.2 ?
C4 C3 H3 . . 119.2 ?
C5 C4 C3 . . 121.4(2) ?
C5 C4 H4 . . 119.3 ?
C3 C4 H4 . . 119.3 ?
C4 C5 C6 . . 118.8(2) ?
C4 C5 H5 . . 120.6 ?
C6 C5 H5 . . 120.6 ?
C5 C6 C1 . . 118.65(19) ?
C5 C6 C7 . . 135.6(2) ?
C1 C6 C7 . . 105.70(19) ?
C8 C7 C6 . . 107.73(18) ?
C8 C7 C19 . . 124.58(19) ?
C6 C7 C19 . . 127.7(2) ?
N1 C8 C7 . . 108.7(2) ?
N1 C8 C12 . . 121.3(2) ?
C7 C8 C12 . . 129.92(19) ?
N1 C9 C10 . . 113.02(19) ?
N1 C9 H9A . . 109.0 ?
C10 C9 H9A . . 109.0 ?
N1 C9 H9B . . 109.0 ?
C10 C9 H9B . . 109.0 ?
H9A C9 H9B . . 107.8 ?
C11 C10 C9 . . 110.2(2) ?
C11 C10 H10A . . 109.6 ?
C9 C10 H10A . . 109.6 ?
C11 C10 H10B . . 109.6 ?
C9 C10 H10B . . 109.6 ?
H10A C10 H10B . . 108.1 ?
C10 C11 H11A . . 109.5 ?
C10 C11 H11B . . 109.5 ?
H11A C11 H11B . . 109.5 ?
C10 C11 H11C . . 109.5 ?
H11A C11 H11C . . 109.5 ?
H11B C11 H11C . . 109.5 ?
C8 C12 C13 . . 114.42(18) ?
C8 C12 H12A . . 108.7 ?
C13 C12 H12A . . 108.7 ?
C8 C12 H12B . . 108.7 ?
C13 C12 H12B . . 108.7 ?
H12A C12 H12B . . 107.6 ?
C14 C13 C18 . . 119.03(18) ?
C14 C13 C12 . . 120.5(2) ?
C18 C13 C12 . . 120.43(19) ?
C13 C14 C15 . . 120.6(2) ?
C13 C14 H14 . . 119.7 ?
C15 C14 H14 . . 119.7 ?
C16 C15 C14 . . 119.9(2) ?
C16 C15 H15 . . 120.1 ?
C14 C15 H15 . . 120.1 ?
C15 C16 C17 . . 119.9(2) ?
C15 C16 H16 . . 120.1 ?
C17 C16 H16 . . 120.1 ?
C18 C17 C16 . . 120.0(2) ?
C18 C17 H17 . . 120.0 ?
C16 C17 H17 . . 120.0 ?
C17 C18 C13 . . 120.6(2) ?
C17 C18 H18 . . 119.7 ?
C13 C18 H18 . . 119.7 ?
O1 C19 O2 . . 121.99(19) ?
O1 C19 C7 . . 126.6(2) ?
O2 C19 C7 . . 111.41(18) ?
O2 C20 C21 . . 106.99(19) ?
O2 C20 H20A . . 110.3 ?
C21 C20 H20A . . 110.3 ?
O2 C20 H20B . . 110.3 ?
C21 C20 H20B . . 110.3 ?
H20A C20 H20B . . 108.6 ?
C20 C21 H21A . . 109.5 ?
C20 C21 H21B . . 109.5 ?
H21A C21 H21B . . 109.5 ?
C20 C21 H21C . . 109.5 ?
H21A C21 H21C . . 109.5 ?
H21B C21 H21C . . 109.5 ?

loop_
_geom_bond_atom_site_label_1
_geom_bond_atom_site_label_2
_geom_bond_site_symmetry_2
_geom_bond_distance
_geom_bond_publ_flag
O1 C19 . 1.218(3) ?
O2 C19 . 1.349(3) ?
O2 C20 . 1.446(3) ?
N1 C8 . 1.374(3) ?
N1 C1 . 1.387(3) ?
N1 C9 . 1.458(3) ?
C1 C2 . 1.392(3) ?
C1 C6 . 1.412(3) ?
C2 C3 . 1.385(4) ?
C2 H2 . 0.9500 ?
C3 C4 . 1.398(3) ?
C3 H3 . 0.9500 ?
C4 C5 . 1.378(3) ?
C4 H4 . 0.9500 ?
C5 C6 . 1.404(3) ?
C5 H5 . 0.9500 ?
C6 C7 . 1.449(3) ?
C7 C8 . 1.388(3) ?
C7 C19 . 1.455(3) ?
C8 C12 . 1.494(3) ?
C9 C10 . 1.526(3) ?
C9 H9A . 0.9900 ?
C9 H9B . 0.9900 ?
C10 C11 . 1.518(3) ?
C10 H10A . 0.9900 ?
C10 H10B . 0.9900 ?
C11 H11A . 0.9800 ?
C11 H11B . 0.9800 ?
C11 H11C . 0.9800 ?
C12 C13 . 1.523(3) ?
C12 H12A . 0.9900 ?
C12 H12B . 0.9900 ?
C13 C14 . 1.387(3) ?
C13 C18 . 1.391(3) ?
C14 C15 . 1.394(3) ?
C14 H14 . 0.9500 ?
C15 C16 . 1.384(3) ?
C15 H15 . 0.9500 ?
C16 C17 . 1.388(3) ?
C16 H16 . 0.9500 ?
C17 C18 . 1.388(3) ?
C17 H17 . 0.9500 ?
C18 H18 . 0.9500 ?
C20 C21 . 1.499(4) ?
C20 H20A . 0.9900 ?
C20 H20B . 0.9900 ?
C21 H21A . 0.9800 ?
C21 H21B . 0.9800 ?
C21 H21C . 0.9800 ?

loop_
_geom_hbond_atom_site_label_D
_geom_hbond_atom_site_label_H
_geom_hbond_atom_site_label_A
_geom_hbond_site_symmetry_A
_geom_hbond_distance_DH
_geom_hbond_distance_HA
_geom_hbond_distance_DA
_geom_hbond_angle_DHA
C2 H2 O1 3_555 0.95 2.708 3.653(3) 173
C9 H9B O1 3_555 0.99 2.880 3.680(3) 138
C11 H11A O1 3_555 0.98 2.686 3.514(3) 142
C12 H12A O1 . 0.99 2.386 3.044(3) 123
C18 H18 O1 . 0.95 2.961 3.620(3) 128
C21 H21A O2 2_664 0.98 2.912 3.555(3) 124
C3 H3 Cg 3_554 0.95 2.82 3.632(3) 144

loop_
_geom_torsion_atom_site_label_1
_geom_torsion_atom_site_label_2
_geom_torsion_atom_site_label_3
_geom_torsion_atom_site_label_4
_geom_torsion_site_symmetry_1
_geom_torsion_site_symmetry_2
_geom_torsion_site_symmetry_3
_geom_torsion_site_symmetry_4
_geom_torsion
_geom_torsion_publ_flag
C8 N1 C1 C2 . . . . -180.0(2) ?
C9 N1 C1 C2 . . . . -2.4(3) ?
C8 N1 C1 C6 . . . . 0.2(2) ?
C9 N1 C1 C6 . . . . 177.74(19) ?
N1 C1 C2 C3 . . . . -179.6(2) ?
C6 C1 C2 C3 . . . . 0.2(3) ?
C1 C2 C3 C4 . . . . -0.7(3) ?
C2 C3 C4 C5 . . . . 0.6(4) ?
C3 C4 C5 C6 . . . . -0.1(3) ?
C4 C5 C6 C1 . . . . -0.4(3) ?
C4 C5 C6 C7 . . . . -179.1(2) ?
N1 C1 C6 C5 . . . . -179.83(18) ?
C2 C1 C6 C5 . . . . 0.3(3) ?
N1 C1 C6 C7 . . . . -0.8(2) ?
C2 C1 C6 C7 . . . . 179.4(2) ?
C5 C6 C7 C8 . . . . 179.9(2) ?
C1 C6 C7 C8 . . . . 1.1(2) ?
C5 C6 C7 C19 . . . . 1.8(4) ?
C1 C6 C7 C19 . . . . -177.0(2) ?
C1 N1 C8 C7 . . . . 0.5(2) ?
C9 N1 C8 C7 . . . . -176.92(19) ?
C1 N1 C8 C12 . . . . -176.43(18) ?
C9 N1 C8 C12 . . . . 6.1(3) ?
C6 C7 C8 N1 . . . . -1.0(2) ?
C19 C7 C8 N1 . . . . 177.15(19) ?
C6 C7 C8 C12 . . . . 175.6(2) ?
C19 C7 C8 C12 . . . . -6.3(4) ?
C8 N1 C9 C10 . . . . 96.0(3) ?
C1 N1 C9 C10 . . . . -81.1(2) ?
N1 C9 C10 C11 . . . . -178.64(18) ?
N1 C8 C12 C13 . . . . -75.8(3) ?
C7 C8 C12 C13 . . . . 107.9(2) ?
C8 C12 C13 C14 . . . . 127.6(2) ?
C8 C12 C13 C18 . . . . -55.3(3) ?
C18 C13 C14 C15 . . . . -0.6(3) ?
C12 C13 C14 C15 . . . . 176.5(2) ?
C13 C14 C15 C16 . . . . 0.0(3) ?
C14 C15 C16 C17 . . . . 0.6(3) ?
C15 C16 C17 C18 . . . . -0.5(3) ?
C16 C17 C18 C13 . . . . -0.1(3) ?
C14 C13 C18 C17 . . . . 0.7(3) ?
C12 C13 C18 C17 . . . . -176.49(19) ?
C20 O2 C19 O1 . . . . -0.7(3) ?
C20 O2 C19 C7 . . . . 178.6(2) ?
C8 C7 C19 O1 . . . . -5.9(4) ?
C6 C7 C19 O1 . . . . 171.8(2) ?
C8 C7 C19 O2 . . . . 174.8(2) ?
C6 C7 C19 O2 . . . . -7.5(3) ?
C19 O2 C20 C21 . . . . -179.8(2) ?

loop_
_cod_related_entry_id
_cod_related_entry_database
_cod_related_entry_code
1 ChemSpider 24742309
